data_4315898
loop_
_publ_author_name
'Jue-Chao Jiang'
'Zhao-Lian Chu'
'Wei Huang'
'Gang Wang'
'Xiao-Zeng You'

_publ_section_title
;
 Dinuclear Cadmium(II), Zinc(II), and Manganese(II), Trinuclear
 Nickel(II), and Pentanuclear Copper(II) Complexes with Novel Macrocyclic
 and Acyclic Schiff-Base Ligands Having Enantiopure or Racemic Camphoric
 Diamine Components
;
_journal_name_full 'Inorganic Chemistry'
_journal_page_first 5897
_journal_page_last 5911
_journal_paper_doi 10.1021/ic100349d
_journal_volume 49
_journal_year 2010
_chemical_absolute_configuration rm
_chemical_formula_moiety 'C34 H36 Cl2 N6 O2 S2 Zn2, 2(C2 H3 N)'
_chemical_formula_sum 'C38 H42 Cl2 N8 O2 S2 Zn2'
_chemical_formula_weight 908.56
_chemical_name_systematic
; 
 ? 
;
_space_group_IT_number 4
_symmetry_cell_setting monoclinic
_symmetry_space_group_name_Hall 'P 2yb'
_symmetry_space_group_name_H-M 'P 1 21 1'
_atom_sites_solution_hydrogens geom
_atom_sites_solution_primary direct
_atom_sites_solution_secondary difmap
_audit_creation_method SHELXL-97
_cell_angle_alpha 90.00
_cell_angle_beta 95.631(19)
_cell_angle_gamma 90.00
_cell_formula_units_Z 2
_cell_length_a 10.352(9)
_cell_length_b 13.226(10)
_cell_length_c 15.015(10)
_cell_measurement_reflns_used 1808
_cell_measurement_temperature 291(2)
_cell_measurement_theta_max 19.190
_cell_measurement_theta_min 2.289
_cell_volume 2046(3)
_computing_cell_refinement SMART
_computing_data_collection 'SMART (BRUKER 2000)'
_computing_data_reduction 'SAINT (BRUKER 2000)'
_computing_molecular_graphics SHELXTL
_computing_publication_material SHELXTL
_computing_structure_refinement SHELXTL
_computing_structure_solution 'SHELXTL (BRUKER 2000)'
_diffrn_ambient_temperature 291(2)
_diffrn_measured_fraction_theta_full 0.981
_diffrn_measured_fraction_theta_max 0.981
_diffrn_measurement_device_type 'Bruker CCD area detector'
_diffrn_measurement_method '\f and \w scans'
_diffrn_radiation_monochromator graphite
_diffrn_radiation_source 'fine-focus sealed tube'
_diffrn_radiation_type MoK\a
_diffrn_radiation_wavelength 0.71073
_diffrn_reflns_av_R_equivalents 0.0548
_diffrn_reflns_av_sigmaI/netI 0.0964
_diffrn_reflns_limit_h_max 12
_diffrn_reflns_limit_h_min -11
_diffrn_reflns_limit_k_max 15
_diffrn_reflns_limit_k_min -12
_diffrn_reflns_limit_l_max 17
_diffrn_reflns_limit_l_min -16
_diffrn_reflns_number 9857
_diffrn_reflns_theta_full 25.00
_diffrn_reflns_theta_max 25.00
_diffrn_reflns_theta_min 1.98
_diffrn_standards_decay_% 0
_diffrn_standards_interval_count 0
_diffrn_standards_interval_time 0
_diffrn_standards_number 0
_exptl_absorpt_coefficient_mu 1.449
_exptl_absorpt_correction_T_max 0.8453
_exptl_absorpt_correction_T_min 0.8228
_exptl_absorpt_correction_type multi-scan
_exptl_absorpt_process_details 'SADABS, Bruker(2000)'
_exptl_crystal_colour 'light yellow'
_exptl_crystal_density_diffrn 1.475
_exptl_crystal_density_method 'not measured'
_exptl_crystal_description block
_exptl_crystal_F_000 936
_exptl_crystal_size_max 0.14
_exptl_crystal_size_mid 0.12
_exptl_crystal_size_min 0.12
_refine_diff_density_max 0.419
_refine_diff_density_min -0.456
_refine_diff_density_rms 0.074
_refine_ls_abs_structure_details 'Flack H D (1983), Acta Cryst. A39, 876-881'
_refine_ls_abs_structure_Flack -0.13(3)
_refine_ls_extinction_method none
_refine_ls_goodness_of_fit_ref 1.034
_refine_ls_hydrogen_treatment constr
_refine_ls_matrix_type full
_refine_ls_number_parameters 493
_refine_ls_number_reflns 6079
_refine_ls_number_restraints 3
_refine_ls_restrained_S_all 1.034
_refine_ls_R_factor_all 0.0957
_refine_ls_R_factor_gt 0.0570
_refine_ls_shift/su_max 0.000
_refine_ls_shift/su_mean 0.000
_refine_ls_structure_factor_coef Fsqd
_refine_ls_weighting_details 'calc w=1/[\s^2^(Fo^2^)+(0.0703P)^2^+1.9818P] where P=(Fo^2^+2Fc^2^)/3'
_refine_ls_weighting_scheme calc
_refine_ls_wR_factor_gt 0.1374
_refine_ls_wR_factor_ref 0.1804
_reflns_number_gt 3792
_reflns_number_total 6079
_reflns_threshold_expression >2sigma(I)
_cod_data_source_file ic100349d_si_002_08.cif
_cod_data_source_block 8
_cod_database_code 4315898

loop_
_symmetry_equiv_pos_as_xyz
'x, y, z'
'-x, y+1/2, -z'

loop_
_atom_site_label
_atom_site_type_symbol
_atom_site_fract_x
_atom_site_fract_y
_atom_site_fract_z
_atom_site_U_iso_or_equiv
_atom_site_adp_type
_atom_site_occupancy
_atom_site_symmetry_multiplicity
_atom_site_calc_flag
_atom_site_refinement_flags
_atom_site_disorder_assembly
_atom_site_disorder_group
Zn1 Zn 0.78376(12) 0.99722(10) 0.36095(8) 0.0533(4) Uani 1 1 d . . .
Zn2 Zn 0.76489(12) 0.91898(9) 0.15353(8) 0.0566(4) Uani 1 1 d . . .
C1 C 0.5454(11) 0.8965(10) 0.2692(8) 0.061(3) Uani 1 1 d . . .
C2 C 0.5003(10) 0.8719(8) 0.3542(7) 0.051(3) Uani 1 1 d . . .
C3 C 0.3764(11) 0.8306(9) 0.3573(8) 0.059(3) Uani 1 1 d . . .
H3 H 0.3511 0.8098 0.4121 0.070 Uiso 1 1 calc R . .
C4 C 0.2918(11) 0.8198(9) 0.2826(9) 0.062(3) Uani 1 1 d . . .
C5 C 0.3324(11) 0.8441(8) 0.1998(8) 0.053(3) Uani 1 1 d . . .
H5 H 0.2752 0.8376 0.1484 0.064 Uiso 1 1 calc R . .
C6 C 0.4539(11) 0.8770(8) 0.1935(7) 0.052(3) Uani 1 1 d . . .
C7 C 0.5784(11) 0.8800(9) 0.4398(7) 0.057(3) Uani 1 1 d . . .
H7 H 0.5426 0.8505 0.4879 0.068 Uiso 1 1 calc R . .
C8 C 0.4863(13) 0.8981(10) 0.0995(8) 0.073(4) Uani 1 1 d . . .
H8 H 0.4152 0.8975 0.0564 0.088 Uiso 1 1 calc R . .
C9 C 1.0045(11) 1.0241(8) 0.2427(7) 0.050(3) Uani 1 1 d . . .
C10 C 1.0967(11) 1.0371(8) 0.3205(8) 0.053(3) Uani 1 1 d . . .
C11 C 1.2174(11) 1.0705(10) 0.3103(8) 0.061(3) Uani 1 1 d . . .
H11 H 1.2755 1.0769 0.3613 0.074 Uiso 1 1 calc R . .
C12 C 1.2600(11) 1.0958(9) 0.2290(9) 0.060(3) Uani 1 1 d . . .
C13 C 1.1754(12) 1.0843(11) 0.1538(9) 0.069(4) Uani 1 1 d . . .
H13 H 1.2019 1.1012 0.0983 0.083 Uiso 1 1 calc R . .
C14 C 1.0478(11) 1.0472(10) 0.1591(8) 0.065(4) Uani 1 1 d . . .
C15 C 1.0692(10) 1.0149(10) 0.4086(7) 0.059(3) Uani 1 1 d . . .
H15 H 1.1389 1.0202 0.4524 0.071 Uiso 1 1 calc R . .
C16 C 0.9707(12) 1.0383(10) 0.0766(9) 0.075(4) Uani 1 1 d . . .
H16 H 1.0080 1.0627 0.0270 0.090 Uiso 1 1 calc R . .
C17 C 0.7464(10) 0.9191(11) 0.5551(6) 0.053(3) Uani 1 1 d . . .
C18 C 0.8875(11) 0.8866(8) 0.5571(7) 0.054(3) Uani 1 1 d . . .
C19 C 0.9629(11) 0.9749(10) 0.5338(7) 0.066(4) Uani 1 1 d U . .
H19 H 1.0528 0.9690 0.5606 0.079 Uiso 1 1 calc R . .
C20 C 0.8989(14) 1.0539(13) 0.5755(8) 0.096(5) Uani 1 1 d U . .
H20A H 0.9092 1.1157 0.5421 0.115 Uiso 1 1 calc R . .
H20B H 0.9422 1.0638 0.6351 0.115 Uiso 1 1 calc R . .
C21 C 0.7565(11) 1.0387(10) 0.5835(8) 0.070(4) Uani 1 1 d . . .
H21A H 0.7028 1.0813 0.5423 0.085 Uiso 1 1 calc R . .
H21B H 0.7345 1.0499 0.6441 0.085 Uiso 1 1 calc R . .
C22 C 0.6601(13) 0.8642(13) 0.6151(8) 0.100(5) Uani 1 1 d . . .
H22A H 0.5726 0.8886 0.6038 0.150 Uiso 1 1 calc R . .
H22B H 0.6908 0.8762 0.6766 0.150 Uiso 1 1 calc RD . .
H22C H 0.6620 0.7930 0.6030 0.150 Uiso 1 1 calc R . .
C23 C 0.8969(13) 0.7903(10) 0.5005(9) 0.075(4) Uani 1 1 d . . .
H23A H 0.9037 0.8087 0.4393 0.113 Uiso 1 1 calc R . .
H23B H 0.8206 0.7498 0.5041 0.113 Uiso 1 1 calc R . .
H23C H 0.9722 0.7523 0.5228 0.113 Uiso 1 1 calc R . .
C24 C 0.9360(12) 0.8575(14) 0.6568(8) 0.106(6) Uani 1 1 d . . .
H24A H 0.9971 0.8029 0.6569 0.159 Uiso 1 1 calc R . .
H24B H 0.8633 0.8369 0.6875 0.159 Uiso 1 1 calc RD . .
H24C H 0.9771 0.9150 0.6866 0.159 Uiso 1 1 calc R . .
C25 C 0.5968(12) 0.9264(12) -0.0327(8) 0.076(4) Uani 1 1 d . . .
C26 C 0.6669(15) 1.0149(16) -0.0496(9) 0.097(6) Uani 1 1 d . . .
C27 C 0.8000(15) 0.9973(14) -0.0335(9) 0.095(5) Uani 1 1 d . . .
H27 H 0.8474 1.0412 -0.0716 0.114 Uiso 1 1 calc R . .
C28 C 0.8115(19) 0.8819(17) -0.0637(12) 0.134(8) Uani 1 1 d . . .
H28A H 0.8362 0.8786 -0.1244 0.161 Uiso 1 1 calc R . .
H28B H 0.8773 0.8474 -0.0244 0.161 Uiso 1 1 calc R . .
C29 C 0.6874(18) 0.8346(13) -0.0592(10) 0.114(6) Uani 1 1 d . . .
H29A H 0.6923 0.7819 -0.0140 0.136 Uiso 1 1 calc R . .
H29B H 0.6553 0.8056 -0.1165 0.136 Uiso 1 1 calc R . .
C30 C 0.4608(14) 0.9138(16) -0.0822(9) 0.130(6) Uani 1 1 d . . .
H30A H 0.4052 0.9668 -0.0647 0.195 Uiso 1 1 calc R . .
H30B H 0.4258 0.8494 -0.0673 0.195 Uiso 1 1 calc R . .
H30C H 0.4664 0.9172 -0.1456 0.195 Uiso 1 1 calc R . .
C31 C 0.6242(16) 1.1139(11) 0.0033(10) 0.111(6) Uani 1 1 d . . .
H31A H 0.6577 1.1093 0.0651 0.166 Uiso 1 1 calc R . .
H31B H 0.5312 1.1179 -0.0010 0.166 Uiso 1 1 calc R . .
H31C H 0.6583 1.1733 -0.0227 0.166 Uiso 1 1 calc R . .
C32 C 0.6440(18) 1.0575(14) -0.1512(9) 0.125(7) Uani 1 1 d . . .
H32A H 0.6131 1.1259 -0.1504 0.187 Uiso 1 1 calc R . .
H32B H 0.5811 1.0161 -0.1853 0.187 Uiso 1 1 calc R . .
H32C H 0.7245 1.0557 -0.1780 0.187 Uiso 1 1 calc R . .
C33 C 0.7147(11) 1.2300(11) 0.3721(8) 0.061(3) Uani 1 1 d . . .
C34 C 0.8417(16) 0.6985(17) 0.1555(11) 0.102(6) Uani 1 1 d . . .
C35 C 0.162(2) 0.7805(15) 0.8321(11) 0.137(8) Uani 1 1 d . . .
H35A H 0.2509 0.7884 0.8192 0.205 Uiso 1 1 calc R . .
H35B H 0.1069 0.8206 0.7912 0.205 Uiso 1 1 calc R . .
H35C H 0.1380 0.7106 0.8258 0.205 Uiso 1 1 calc R . .
C36 C 0.1497(15) 0.8137(14) 0.9241(13) 0.099(6) Uani 1 1 d . . .
C37 C 0.335(2) 0.1211(17) 0.6786(12) 0.177(10) Uani 1 1 d . . .
H37A H 0.3506 0.1892 0.6989 0.266 Uiso 1 1 calc R . .
H37B H 0.3834 0.0753 0.7188 0.266 Uiso 1 1 calc R . .
H37C H 0.2442 0.1061 0.6771 0.266 Uiso 1 1 calc R . .
C38 C 0.3760(15) 0.1099(13) 0.5902(11) 0.093(5) Uani 1 1 d . . .
Cl1 Cl 0.1370(3) 0.7761(3) 0.2897(2) 0.0810(10) Uani 1 1 d . . .
Cl2 Cl 1.4163(3) 1.1406(3) 0.2220(2) 0.0795(10) Uani 1 1 d . . .
N1 N 0.6906(8) 0.9220(8) 0.4588(5) 0.056(2) Uani 1 1 d . . .
N2 N 0.5917(9) 0.9162(8) 0.0698(6) 0.058(2) Uani 1 1 d . . .
N3 N 0.9599(8) 0.9882(8) 0.4366(5) 0.049(2) Uani 1 1 d . . .
N4 N 0.8597(10) 1.0023(10) 0.0609(6) 0.070(3) Uani 1 1 d . . .
N5 N 0.7326(10) 1.1430(11) 0.3604(7) 0.081(3) Uani 1 1 d . . .
N6 N 0.8214(12) 0.7766(9) 0.1583(8) 0.080(4) Uani 1 1 d . . .
N7 N 0.1498(16) 0.8337(13) 0.9959(11) 0.135(6) Uani 1 1 d . . .
N8 N 0.3979(15) 0.0984(14) 0.5216(10) 0.130(6) Uani 1 1 d . . .
O1 O 0.6614(6) 0.9273(7) 0.2630(4) 0.061(2) Uani 1 1 d . . .
O2 O 0.8903(6) 0.9935(7) 0.2492(4) 0.0551(18) Uani 1 1 d . . .
S1 S 0.6926(4) 1.3447(3) 0.3891(3) 0.1014(14) Uani 1 1 d . . .
S2 S 0.8703(7) 0.5721(4) 0.1433(4) 0.163(3) Uani 1 1 d . . .

loop_
_atom_site_aniso_label
_atom_site_aniso_U_11
_atom_site_aniso_U_22
_atom_site_aniso_U_33
_atom_site_aniso_U_23
_atom_site_aniso_U_13
_atom_site_aniso_U_12
Zn1 0.0508(8) 0.0632(9) 0.0461(7) -0.0020(7) 0.0048(6) 0.0009(7)
Zn2 0.0608(9) 0.0615(9) 0.0481(7) -0.0045(7) 0.0084(6) -0.0020(7)
C1 0.054(8) 0.074(10) 0.053(7) 0.004(6) -0.006(6) 0.003(6)
C2 0.041(7) 0.057(8) 0.057(7) 0.005(6) 0.012(5) -0.006(5)
C3 0.063(8) 0.065(9) 0.049(7) -0.004(6) 0.009(6) -0.019(6)
C4 0.051(7) 0.053(8) 0.081(9) 0.004(7) -0.001(7) 0.001(6)
C5 0.052(7) 0.035(6) 0.072(8) 0.008(6) 0.003(6) -0.003(5)
C6 0.056(7) 0.047(7) 0.048(7) -0.003(5) -0.012(6) 0.008(5)
C7 0.056(7) 0.078(9) 0.037(6) 0.015(6) 0.006(5) -0.001(6)
C8 0.084(10) 0.075(10) 0.057(8) 0.001(7) -0.018(7) -0.007(7)
C9 0.063(8) 0.039(7) 0.050(6) -0.006(5) 0.007(6) 0.002(5)
C10 0.054(7) 0.046(7) 0.060(7) -0.004(5) 0.014(6) 0.019(5)
C11 0.045(7) 0.079(9) 0.059(8) 0.000(7) 0.003(6) 0.005(6)
C12 0.052(8) 0.055(8) 0.075(8) 0.007(6) 0.016(7) 0.004(6)
C13 0.063(9) 0.075(10) 0.071(9) 0.010(8) 0.018(7) 0.016(7)
C14 0.053(8) 0.089(10) 0.054(7) 0.012(7) 0.011(6) -0.005(6)
C15 0.052(7) 0.081(10) 0.044(6) -0.003(6) 0.002(5) -0.004(6)
C16 0.071(9) 0.090(11) 0.068(8) -0.008(7) 0.020(7) -0.043(7)
C17 0.064(7) 0.064(8) 0.032(5) -0.001(6) 0.013(5) 0.004(7)
C18 0.057(7) 0.047(7) 0.054(7) 0.005(5) -0.006(5) 0.003(5)
C19 0.059(7) 0.100(11) 0.041(6) -0.004(6) 0.012(5) -0.028(6)
C20 0.110(12) 0.135(13) 0.045(7) -0.007(8) 0.024(7) -0.019(9)
C21 0.065(8) 0.088(11) 0.059(8) 0.000(7) 0.008(6) -0.008(6)
C22 0.080(10) 0.163(15) 0.056(8) 0.038(9) -0.003(7) -0.006(9)
C23 0.095(10) 0.056(9) 0.075(9) 0.003(7) 0.013(7) 0.019(7)
C24 0.071(9) 0.183(17) 0.058(8) 0.043(10) -0.016(7) -0.021(10)
C25 0.074(9) 0.087(10) 0.064(8) -0.006(8) -0.011(6) -0.028(8)
C26 0.075(10) 0.162(19) 0.051(8) 0.020(10) -0.006(7) -0.003(11)
C27 0.117(13) 0.109(13) 0.060(8) 0.016(10) 0.010(8) -0.036(12)
C28 0.107(14) 0.19(2) 0.102(13) -0.078(13) 0.015(11) 0.043(14)
C29 0.142(16) 0.121(14) 0.080(11) -0.061(10) 0.018(10) 0.058(13)
C30 0.108(12) 0.200(19) 0.074(9) -0.019(12) -0.030(9) -0.007(13)
C31 0.172(17) 0.069(11) 0.083(10) 0.010(9) -0.023(11) 0.037(10)
C32 0.179(18) 0.138(16) 0.053(8) 0.010(9) -0.010(10) 0.044(13)
C33 0.054(8) 0.063(9) 0.069(8) -0.015(7) 0.017(6) 0.005(6)
C34 0.091(12) 0.141(17) 0.073(10) -0.046(12) 0.002(8) 0.025(12)
C35 0.21(2) 0.129(16) 0.070(11) 0.045(11) -0.019(12) -0.062(15)
C36 0.077(10) 0.116(16) 0.097(12) 0.024(12) -0.024(10) -0.027(9)
C37 0.32(3) 0.15(2) 0.069(11) -0.031(13) 0.008(16) -0.01(2)
C38 0.081(11) 0.120(15) 0.078(11) -0.026(11) 0.007(9) 0.025(9)
Cl1 0.056(2) 0.084(3) 0.101(3) 0.005(2) 0.0020(18) -0.0138(17)
Cl2 0.056(2) 0.079(2) 0.105(3) 0.020(2) 0.0135(18) -0.0097(16)
N1 0.055(6) 0.067(6) 0.046(5) -0.016(5) 0.002(4) 0.016(5)
N2 0.057(6) 0.069(7) 0.049(5) -0.002(5) 0.010(4) -0.028(6)
N3 0.052(5) 0.043(5) 0.054(5) 0.003(5) 0.011(4) 0.009(4)
N4 0.089(8) 0.083(8) 0.040(5) 0.000(6) 0.015(5) -0.007(7)
N5 0.068(7) 0.112(11) 0.063(7) 0.015(7) 0.002(5) 0.012(7)
N6 0.100(9) 0.057(8) 0.085(9) 0.000(7) 0.021(7) 0.007(7)
N7 0.156(14) 0.130(14) 0.116(12) -0.018(12) -0.005(12) 0.064(11)
N8 0.140(14) 0.157(16) 0.095(10) -0.005(11) 0.015(10) -0.035(11)
O1 0.043(4) 0.098(6) 0.043(4) 0.002(5) 0.005(3) -0.018(4)
O2 0.050(4) 0.066(5) 0.051(4) -0.002(5) 0.015(3) -0.004(4)
S1 0.089(3) 0.062(3) 0.160(4) 0.000(3) 0.047(3) 0.007(2)
S2 0.235(7) 0.077(3) 0.201(6) -0.007(4) 0.134(5) 0.005(4)

loop_
_atom_type_symbol
_atom_type_description
_atom_type_scat_dispersion_real
_atom_type_scat_dispersion_imag
_atom_type_scat_source
C C 0.0033 0.0016 'International Tables Vol C Tables 4.2.6.8 and 6.1.1.4'
H H 0.0000 0.0000 'International Tables Vol C Tables 4.2.6.8 and 6.1.1.4'
N N 0.0061 0.0033 'International Tables Vol C Tables 4.2.6.8 and 6.1.1.4'
O O 0.0106 0.0060 'International Tables Vol C Tables 4.2.6.8 and 6.1.1.4'
S S 0.1246 0.1234 'International Tables Vol C Tables 4.2.6.8 and 6.1.1.4'
Cl Cl 0.1484 0.1585 'International Tables Vol C Tables 4.2.6.8 and 6.1.1.4'
Zn Zn 0.2839 1.4301 'International Tables Vol C Tables 4.2.6.8 and 6.1.1.4'

loop_
_geom_angle_atom_site_label_1
_geom_angle_atom_site_label_2
_geom_angle_atom_site_label_3
_geom_angle
_geom_angle_site_symmetry_1
_geom_angle_site_symmetry_3
_geom_angle_publ_flag
N5 Zn1 N3 106.2(4) . . ?
N5 Zn1 O1 106.6(4) . . ?
N3 Zn1 O1 144.8(4) . . ?
N5 Zn1 N1 108.8(4) . . ?
N3 Zn1 N1 91.7(3) . . ?
O1 Zn1 N1 89.7(3) . . ?
N5 Zn1 O2 100.3(4) . . ?
N3 Zn1 O2 86.1(3) . . ?
O1 Zn1 O2 75.7(3) . . ?
N1 Zn1 O2 150.2(4) . . ?
N6 Zn2 O1 101.5(4) . . ?
N6 Zn2 N2 103.9(5) . . ?
O1 Zn2 N2 89.9(3) . . ?
N6 Zn2 O2 105.3(4) . . ?
O1 Zn2 O2 76.2(3) . . ?
N2 Zn2 O2 149.6(4) . . ?
N6 Zn2 N4 111.7(5) . . ?
O1 Zn2 N4 145.1(4) . . ?
N2 Zn2 N4 92.3(4) . . ?
O2 Zn2 N4 84.7(3) . . ?
O1 C1 C6 123.5(11) . . ?
O1 C1 C2 121.7(10) . . ?
C6 C1 C2 114.6(10) . . ?
C3 C2 C1 119.7(11) . . ?
C3 C2 C7 115.6(10) . . ?
C1 C2 C7 124.5(9) . . ?
C4 C3 C2 122.2(11) . . ?
C4 C3 H3 118.9 . . ?
C2 C3 H3 118.9 . . ?
C3 C4 C5 119.1(11) . . ?
C3 C4 Cl1 120.9(10) . . ?
C5 C4 Cl1 120.0(10) . . ?
C6 C5 C4 120.4(11) . . ?
C6 C5 H5 119.8 . . ?
C4 C5 H5 119.8 . . ?
C5 C6 C1 123.7(12) . . ?
C5 C6 C8 114.9(10) . . ?
C1 C6 C8 121.3(10) . . ?
N1 C7 C2 129.6(10) . . ?
N1 C7 H7 115.2 . . ?
C2 C7 H7 115.2 . . ?
N2 C8 C6 130.9(11) . . ?
N2 C8 H8 114.5 . . ?
C6 C8 H8 114.5 . . ?
O2 C9 C14 121.4(10) . . ?
O2 C9 C10 121.6(10) . . ?
C14 C9 C10 116.9(11) . . ?
C11 C10 C15 116.7(11) . . ?
C11 C10 C9 119.5(11) . . ?
C15 C10 C9 123.7(10) . . ?
C10 C11 C12 124.1(12) . . ?
C10 C11 H11 117.9 . . ?
C12 C11 H11 117.9 . . ?
C13 C12 C11 118.0(11) . . ?
C13 C12 Cl2 120.8(10) . . ?
C11 C12 Cl2 121.2(10) . . ?
C12 C13 C14 121.1(12) . . ?
C12 C13 H13 119.5 . . ?
C14 C13 H13 119.5 . . ?
C9 C14 C16 124.2(11) . . ?
C9 C14 C13 120.3(11) . . ?
C16 C14 C13 115.5(11) . . ?
N3 C15 C10 128.6(10) . . ?
N3 C15 H15 115.7 . . ?
C10 C15 H15 115.7 . . ?
N4 C16 C14 129.1(12) . . ?
N4 C16 H16 115.5 . . ?
C14 C16 H16 115.5 . . ?
N1 C17 C22 113.0(10) . . ?
N1 C17 C18 107.7(8) . . ?
C22 C17 C18 118.3(11) . . ?
N1 C17 C21 103.6(10) . . ?
C22 C17 C21 109.5(10) . . ?
C18 C17 C21 103.3(9) . . ?
C19 C18 C17 107.6(10) . . ?
C19 C18 C23 117.6(10) . . ?
C17 C18 C23 109.6(10) . . ?
C19 C18 C24 107.1(10) . . ?
C17 C18 C24 107.7(10) . . ?
C23 C18 C24 106.8(10) . . ?
C20 C19 C18 101.5(10) . . ?
C20 C19 N3 112.7(12) . . ?
C18 C19 N3 111.9(10) . . ?
C20 C19 H19 110.1 . . ?
C18 C19 H19 110.1 . . ?
N3 C19 H19 110.1 . . ?
C19 C20 C21 116.2(13) . . ?
C19 C20 H20A 108.2 . . ?
C21 C20 H20A 108.2 . . ?
C19 C20 H20B 108.2 . . ?
C21 C20 H20B 108.2 . . ?
H20A C20 H20B 107.4 . . ?
C20 C21 C17 98.4(10) . . ?
C20 C21 H21A 112.1 . . ?
C17 C21 H21A 112.1 . . ?
C20 C21 H21B 112.1 . . ?
C17 C21 H21B 112.1 . . ?
H21A C21 H21B 109.7 . . ?
C17 C22 H22A 109.5 . . ?
C17 C22 H22B 109.5 . . ?
H22A C22 H22B 109.5 . . ?
C17 C22 H22C 109.5 . . ?
H22A C22 H22C 109.5 . . ?
H22B C22 H22C 109.5 . . ?
C18 C23 H23A 109.5 . . ?
C18 C23 H23B 109.5 . . ?
H23A C23 H23B 109.5 . . ?
C18 C23 H23C 109.5 . . ?
H23A C23 H23C 109.5 . . ?
H23B C23 H23C 109.5 . . ?
C18 C24 H24A 109.5 . . ?
C18 C24 H24B 109.5 . . ?
H24A C24 H24B 109.5 . . ?
C18 C24 H24C 109.5 . . ?
H24A C24 H24C 109.5 . . ?
H24B C24 H24C 109.5 . . ?
C26 C25 C30 117.8(14) . . ?
C26 C25 N2 108.6(10) . . ?
C30 C25 N2 110.6(10) . . ?
C26 C25 C29 105.0(13) . . ?
C30 C25 C29 109.1(13) . . ?
N2 C25 C29 104.9(11) . . ?
C27 C26 C25 110.3(16) . . ?
C27 C26 C31 111.3(15) . . ?
C25 C26 C31 114.4(13) . . ?
C27 C26 C32 105.7(13) . . ?
C25 C26 C32 115.2(14) . . ?
C31 C26 C32 99.2(14) . . ?
C26 C27 N4 117.9(13) . . ?
C26 C27 C28 102.2(14) . . ?
N4 C27 C28 106.1(14) . . ?
C26 C27 H27 110.1 . . ?
N4 C27 H27 110.1 . . ?
C28 C27 H27 110.1 . . ?
C29 C28 C27 108.1(13) . . ?
C29 C28 H28A 110.1 . . ?
C27 C28 H28A 110.1 . . ?
C29 C28 H28B 110.1 . . ?
C27 C28 H28B 110.1 . . ?
H28A C28 H28B 108.4 . . ?
C28 C29 C25 103.2(14) . . ?
C28 C29 H29A 111.1 . . ?
C25 C29 H29A 111.1 . . ?
C28 C29 H29B 111.1 . . ?
C25 C29 H29B 111.1 . . ?
H29A C29 H29B 109.1 . . ?
C25 C30 H30A 109.5 . . ?
C25 C30 H30B 109.5 . . ?
H30A C30 H30B 109.5 . . ?
C25 C30 H30C 109.5 . . ?
H30A C30 H30C 109.5 . . ?
H30B C30 H30C 109.5 . . ?
C26 C31 H31A 109.5 . . ?
C26 C31 H31B 109.5 . . ?
H31A C31 H31B 109.5 . . ?
C26 C31 H31C 109.5 . . ?
H31A C31 H31C 109.5 . . ?
H31B C31 H31C 109.5 . . ?
C26 C32 H32A 109.5 . . ?
C26 C32 H32B 109.5 . . ?
H32A C32 H32B 109.5 . . ?
C26 C32 H32C 109.5 . . ?
H32A C32 H32C 109.5 . . ?
H32B C32 H32C 109.5 . . ?
N5 C33 S1 179.1(13) . . ?
N6 C34 S2 176.0(17) . . ?
C36 C35 H35A 109.5 . . ?
C36 C35 H35B 109.5 . . ?
H35A C35 H35B 109.5 . . ?
C36 C35 H35C 109.5 . . ?
H35A C35 H35C 109.5 . . ?
H35B C35 H35C 109.5 . . ?
N7 C36 C35 174(2) . . ?
C38 C37 H37A 109.5 . . ?
C38 C37 H37B 109.5 . . ?
H37A C37 H37B 109.5 . . ?
C38 C37 H37C 109.5 . . ?
H37A C37 H37C 109.5 . . ?
H37B C37 H37C 109.5 . . ?
N8 C38 C37 175(2) . . ?
C7 N1 C17 117.0(10) . . ?
C7 N1 Zn1 121.0(7) . . ?
C17 N1 Zn1 121.9(8) . . ?
C8 N2 C25 119.3(10) . . ?
C8 N2 Zn2 121.4(8) . . ?
C25 N2 Zn2 119.0(7) . . ?
C15 N3 C19 114.9(9) . . ?
C15 N3 Zn1 124.2(7) . . ?
C19 N3 Zn1 119.2(6) . . ?
C16 N4 C27 119.1(11) . . ?
C16 N4 Zn2 124.1(9) . . ?
C27 N4 Zn2 115.5(9) . . ?
C33 N5 Zn1 169.8(11) . . ?
C34 N6 Zn2 173.1(15) . . ?
C1 O1 Zn2 127.5(7) . . ?
C1 O1 Zn1 127.2(7) . . ?
Zn2 O1 Zn1 105.3(3) . . ?
C9 O2 Zn2 128.4(6) . . ?
C9 O2 Zn1 128.7(7) . . ?
Zn2 O2 Zn1 102.8(3) . . ?

loop_
_geom_bond_atom_site_label_1
_geom_bond_atom_site_label_2
_geom_bond_distance
_geom_bond_site_symmetry_2
_geom_bond_publ_flag
Zn1 N5 1.999(15) . ?
Zn1 N3 2.055(8) . ?
Zn1 O1 2.063(7) . ?
Zn1 N1 2.088(10) . ?
Zn1 O2 2.096(6) . ?
Zn2 N6 1.972(13) . ?
Zn2 O1 2.050(7) . ?
Zn2 N2 2.087(9) . ?
Zn2 O2 2.087(8) . ?
Zn2 N4 2.093(10) . ?
C1 O1 1.280(12) . ?
C1 C6 1.430(15) . ?
C1 C2 1.439(15) . ?
C2 C3 1.399(14) . ?
C2 C7 1.453(15) . ?
C3 C4 1.361(15) . ?
C3 H3 0.9300 . ?
C4 C5 1.390(16) . ?
C4 Cl1 1.716(12) . ?
C5 C6 1.342(15) . ?
C5 H5 0.9300 . ?
C6 C8 1.509(16) . ?
C7 N1 1.294(13) . ?
C7 H7 0.9300 . ?
C8 N2 1.242(14) . ?
C8 H8 0.9300 . ?
C9 O2 1.262(12) . ?
C9 C14 1.408(15) . ?
C9 C10 1.445(16) . ?
C10 C11 1.348(15) . ?
C10 C15 1.410(14) . ?
C11 C12 1.379(15) . ?
C11 H11 0.9300 . ?
C12 C13 1.368(16) . ?
C12 Cl2 1.736(12) . ?
C13 C14 1.418(16) . ?
C13 H13 0.9300 . ?
C14 C16 1.411(16) . ?
C15 N3 1.294(12) . ?
C15 H15 0.9300 . ?
C16 N4 1.245(13) . ?
C16 H16 0.9300 . ?
C17 N1 1.503(13) . ?
C17 C22 1.516(16) . ?
C17 C18 1.521(15) . ?
C17 C21 1.639(19) . ?
C18 C19 1.466(15) . ?
C18 C23 1.540(16) . ?
C18 C24 1.579(15) . ?
C19 C20 1.415(19) . ?
C19 N3 1.468(12) . ?
C19 H19 0.9800 . ?
C20 C21 1.504(17) . ?
C20 H20A 0.9700 . ?
C20 H20B 0.9700 . ?
C21 H21A 0.9700 . ?
C21 H21B 0.9700 . ?
C22 H22A 0.9600 . ?
C22 H22B 0.9600 . ?
C22 H22C 0.9600 . ?
C23 H23A 0.9600 . ?
C23 H23B 0.9600 . ?
C23 H23C 0.9600 . ?
C24 H24A 0.9600 . ?
C24 H24B 0.9600 . ?
C24 H24C 0.9600 . ?
C25 C26 1.41(2) . ?
C25 C30 1.535(17) . ?
C25 N2 1.551(14) . ?
C25 C29 1.61(2) . ?
C26 C27 1.394(19) . ?
C26 C31 1.62(2) . ?
C26 C32 1.622(18) . ?
C27 N4 1.491(15) . ?
C27 C28 1.60(2) . ?
C27 H27 0.9800 . ?
C28 C29 1.44(2) . ?
C28 H28A 0.9700 . ?
C28 H28B 0.9700 . ?
C29 H29A 0.9700 . ?
C29 H29B 0.9700 . ?
C30 H30A 0.9600 . ?
C30 H30B 0.9600 . ?
C30 H30C 0.9600 . ?
C31 H31A 0.9600 . ?
C31 H31B 0.9600 . ?
C31 H31C 0.9600 . ?
C32 H32A 0.9600 . ?
C32 H32B 0.9600 . ?
C32 H32C 0.9600 . ?
C33 N5 1.182(15) . ?
C33 S1 1.559(15) . ?
C34 N6 1.055(19) . ?
C34 S2 1.71(2) . ?
C35 C36 1.47(2) . ?
C35 H35A 0.9600 . ?
C35 H35B 0.9600 . ?
C35 H35C 0.9600 . ?
C36 N7 1.11(2) . ?
C37 C38 1.44(2) . ?
C37 H37A 0.9600 . ?
C37 H37B 0.9600 . ?
C37 H37C 0.9600 . ?
C38 N8 1.087(17) . ?
